data_7127654
loop_
_publ_author_name
'Griggs, Samuel D.'
'Martin-Roncero, Alejandro'
'Nelson, Adam'
'Marsden, Stephen P.'

_publ_section_title
;
 Regioselective side-chain amination of 2-alkyl azacycles by radical
 translocation: total synthesis of tetraponerine T8.
;
_journal_issue 7
_journal_name_full 'Chemical communications (Cambridge, England)'
_journal_page_first 919
_journal_page_last 922
_journal_paper_doi 10.1039/d0cc07625b
_journal_volume 57
_journal_year 2021
_chemical_formula_moiety 'C13 H18 N2 O2 S'
_chemical_formula_sum 'C13 H18 N2 O2 S'
_chemical_formula_weight 266.35
_space_group_crystal_system monoclinic
_space_group_IT_number 14
_space_group_name_Hall '-P 2ybc'
_space_group_name_H-M_alt 'P 1 21/c 1'
_atom_sites_solution_hydrogens mixed
_atom_sites_solution_primary dual
_audit_creation_date 2019-02-18
_audit_creation_method
;
Olex2 1.2
(compiled 2018.05.29 svn.r3508 for OlexSys, GUI svn.r5506)
;
_audit_update_record
;
2020-11-19 deposited with the CCDC.	2020-12-18 downloaded from the CCDC.
;
_cell_angle_alpha 90
_cell_angle_beta 108.771(2)
_cell_angle_gamma 90
_cell_formula_units_Z 4
_cell_length_a 10.2920(2)
_cell_length_b 13.7654(2)
_cell_length_c 9.3825(2)
_cell_measurement_reflns_used 4732
_cell_measurement_temperature 125.01(10)
_cell_measurement_theta_max 73.4140
_cell_measurement_theta_min 4.5250
_cell_volume 1258.55(4)
_computing_cell_refinement 'CrysAlisPro 1.171.39.43c (Rigaku OD, 2018)'
_computing_data_collection 'CrysAlisPro 1.171.39.43c (Rigaku OD, 2018)'
_computing_data_reduction 'CrysAlisPro 1.171.39.43c (Rigaku OD, 2018)'
_computing_molecular_graphics 'Olex2 (Dolomanov et al., 2009)'
_computing_publication_material 'Olex2 (Dolomanov et al., 2009)'
_computing_structure_refinement 'ShelXL (Sheldrick, 2015)'
_computing_structure_solution 'ShelXT (Sheldrick, 2015)'
_diffrn_ambient_environment N~2~
_diffrn_ambient_temperature 125.01(10)
_diffrn_detector 'CCD plate'
_diffrn_detector_area_resol_mean 5.3095
_diffrn_detector_type Atlas
_diffrn_measured_fraction_theta_full 1.000
_diffrn_measured_fraction_theta_max 0.988
_diffrn_measurement_details
;
List of Runs (angles in degrees, time in seconds):

  # Type    Start    End  Width  t~exp~   \w     \q     \k     \f   Frames
#--------------------------------------------------------------------------
  1  \w   -116.00 -17.00   1.00    1.00    --  -41.04 -37.00   0.00   99
  2  \w    -99.00 -18.00   1.00    1.00    --  -41.04 -57.00 -90.00   81
  3  \w   -106.00 -26.00   1.00    1.00    --  -41.04 -37.00-180.00   80
  4  \w    -32.00   1.00   1.00    1.00    --   41.04 -37.00-180.00   33
  5  \w     33.00  61.00   1.00    1.00    --   41.04 -37.00 -90.00   28
  6  \w      5.00  52.00   1.00    1.00    --   41.04 -37.00-180.00   47
  7  \w     82.00 121.00   1.00    3.00    --  106.02  45.00 120.00   39
  8  \w     78.00 171.00   1.00    3.00    --  106.02  61.00 -60.00   93
  9  \w     92.00 175.00   1.00    3.00    --  106.02  61.00  60.00   83
 10  \w     45.00 128.00   1.00    3.00    --  106.02 -30.00 120.00   83
 11  \w    143.00 175.00   1.00    3.00    --  106.02  45.00 150.00   32
 12  \w     97.00 159.00   1.00    3.00    --  106.02  45.00-150.00   62
 13  \w     80.00 106.00   1.00    3.00    --  106.02  45.00-180.00   26
 14  \w    143.00 168.00   1.00    3.00    --  106.02  45.00-180.00   25
 15  \w     82.00 108.00   1.00    3.00    --  106.02  45.00 -30.00   26
 16  \w     87.00 140.00   1.00    3.00    --  106.02  45.00  30.00   53
 17  \w    125.00 176.00   1.00    3.00    --  106.02  45.00 120.00   51
 18  \w     82.00 108.00   1.00    3.00    --  106.02  45.00 150.00   26
 19  \w     35.00 126.00   1.00    3.00    --  106.02 -61.00 -60.00   91
 20  \w     77.00 114.00   1.00    3.00    --  106.02  61.00-180.00   37
 21  \w     81.00 137.00   1.00    3.00    --  106.02  45.00   0.00   56
;
_diffrn_measurement_device 'four-circle diffractometer'
_diffrn_measurement_device_type 'SuperNova, Dual, Cu at home/near, Atlas'
_diffrn_measurement_method '\w scans'
_diffrn_orient_matrix_type 'CrysAlisPro convention (1999,Acta A55,543-557)'
_diffrn_orient_matrix_UB_11 0.0673049000
_diffrn_orient_matrix_UB_12 -0.0866309000
_diffrn_orient_matrix_UB_13 0.1008272000
_diffrn_orient_matrix_UB_21 0.1180064000
_diffrn_orient_matrix_UB_22 0.0007073000
_diffrn_orient_matrix_UB_23 -0.0677037000
_diffrn_orient_matrix_UB_31 0.0808987000
_diffrn_orient_matrix_UB_32 0.0707807000
_diffrn_orient_matrix_UB_33 0.1238227000
_diffrn_radiation_monochromator mirror
_diffrn_radiation_probe x-ray
_diffrn_radiation_type CuK\a
_diffrn_radiation_wavelength 1.54184
_diffrn_reflns_av_R_equivalents 0.0366
_diffrn_reflns_av_unetI/netI 0.0304
_diffrn_reflns_Laue_measured_fraction_full 1.000
_diffrn_reflns_Laue_measured_fraction_max 0.988
_diffrn_reflns_limit_h_max 11
_diffrn_reflns_limit_h_min -12
_diffrn_reflns_limit_k_max 16
_diffrn_reflns_limit_k_min -16
_diffrn_reflns_limit_l_max 11
_diffrn_reflns_limit_l_min -11
_diffrn_reflns_number 8794
_diffrn_reflns_point_group_measured_fraction_full 1.000
_diffrn_reflns_point_group_measured_fraction_max 0.988
_diffrn_reflns_theta_full 67.684
_diffrn_reflns_theta_max 73.464
_diffrn_reflns_theta_min 4.538
_diffrn_source 'micro-focus sealed X-ray tube'
_diffrn_source_type 'SuperNova (Cu) X-ray Source'
_exptl_absorpt_coefficient_mu 2.258
_exptl_absorpt_correction_T_max 1.000
_exptl_absorpt_correction_T_min 0.771
_exptl_absorpt_correction_type gaussian
_exptl_absorpt_process_details
;
CrysAlisPro 1.171.39.43c (Rigaku Oxford Diffraction, 2018)
Numerical absorption correction based on gaussian integration over
			a multifaceted crystal model
Empirical absorption correction using spherical harmonics,
 implemented in SCALE3 ABSPACK scaling algorithm.
;
_exptl_crystal_colour colourless
_exptl_crystal_colour_primary colourless
_exptl_crystal_density_diffrn 1.406
_exptl_crystal_description plate
_exptl_crystal_F_000 568
_exptl_crystal_size_max 0.13
_exptl_crystal_size_mid 0.08
_exptl_crystal_size_min 0.05
_refine_diff_density_max 0.323
_refine_diff_density_min -0.434
_refine_diff_density_rms 0.054
_refine_ls_extinction_method none
_refine_ls_goodness_of_fit_ref 1.045
_refine_ls_hydrogen_treatment mixed
_refine_ls_matrix_type full
_refine_ls_number_parameters 167
_refine_ls_number_reflns 2504
_refine_ls_number_restraints 0
_refine_ls_restrained_S_all 1.045
_refine_ls_R_factor_all 0.0374
_refine_ls_R_factor_gt 0.0328
_refine_ls_shift/su_max 0.001
_refine_ls_shift/su_mean 0.000
_refine_ls_structure_factor_coef Fsqd
_refine_ls_weighting_details 'w=1/[\s^2^(Fo^2^)+(0.0398P)^2^+0.5473P] where P=(Fo^2^+2Fc^2^)/3'
_refine_ls_weighting_scheme calc
_refine_ls_wR_factor_gt 0.0804
_refine_ls_wR_factor_ref 0.0842
_reflns_Friedel_coverage 0.000
_reflns_number_gt 2258
_reflns_number_total 2504
_reflns_threshold_expression 'I > 2\s(I)'
_cod_data_source_file d0cc07625b2.cif
_cod_data_source_block sg_2_39_a
_cod_depositor_comments 'Adding full bibliography for 7127654--7127656.cif.'
_cod_database_code 7127654
_shelx_shelxl_version_number 2014/7
_chemical_oxdiff_formula 'C52  H72  N8  O8  S4  '
_shelx_space_group_comment
;
The symmetry employed for this shelxl refinement is uniquely defined
by the following loop, which should always be used as a source of
symmetry information in preference to the above space-group names.
They are only intended as comments.
;
_reflns_odcompleteness_completeness 99.96
_reflns_odcompleteness_iscentric 1
_reflns_odcompleteness_theta 66.97
_olex2_refinement_description
;
1. Fixed Uiso
 At 1.2 times of:
  All C(H) groups, All C(H,H) groups
2.a Ternary CH refined with riding coordinates:
 C7(H7), C9(H9)
2.b Secondary CH2 refined with riding coordinates:
 C8(H8A,H8B), C10(H10A,H10B), C11(H11A,H11B), C12(H12A,H12B), C13(H13A,H13B)
2.c Aromatic/amide H refined with riding coordinates:
 C1(H1A), C2(H2), C3(H3), C4(H4), C5(H5)
;
_olex2_date_sample_data_collection 2019-02-14
_olex2_submission_special_instructions 'No special instructions were received'
_oxdiff_exptl_absorpt_empirical_details
;
Empirical correction (ABSPACK) includes:
- Absorption correction using spherical harmonics
- Frame scaling
;
_oxdiff_exptl_absorpt_empirical_full_max 1.154
_oxdiff_exptl_absorpt_empirical_full_min 0.895

loop_
_space_group_symop_operation_xyz
'x, y, z'
'-x, y+1/2, -z+1/2'
'-x, -y, -z'
'x, -y-1/2, z-1/2'

loop_
_atom_site_label
_atom_site_type_symbol
_atom_site_fract_x
_atom_site_fract_y
_atom_site_fract_z
_atom_site_U_iso_or_equiv
_atom_site_adp_type
_atom_site_occupancy
_atom_site_site_symmetry_order
_atom_site_calc_flag
_atom_site_refinement_flags_posn
_atom_site_refinement_flags_adp
_atom_site_refinement_flags_occupancy
_atom_site_disorder_assembly
_atom_site_disorder_group
S1 S 0.49239(3) 0.71819(2) 0.07676(4) 0.01250(12) Uani 1 1 d . . . . .
O1 O 0.53158(11) 0.67740(8) -0.04581(12) 0.0179(2) Uani 1 1 d . . . . .
O2 O 0.42816(11) 0.81150(8) 0.05372(12) 0.0176(2) Uani 1 1 d . . . . .
N1 N 0.63086(12) 0.72307(9) 0.22212(14) 0.0134(3) Uani 1 1 d . . . . .
N2 N 0.39213(12) 0.64310(9) 0.12962(13) 0.0125(3) Uani 1 1 d . . . . .
C1 C 0.95000(16) 0.60453(12) 0.34814(18) 0.0187(3) Uani 1 1 d . . . . .
H1A H 0.9392 0.5771 0.2544 0.022 Uiso 1 1 calc R . . . .
C2 C 1.08069(16) 0.61371(12) 0.45213(19) 0.0220(3) Uani 1 1 d . . . . .
H2 H 1.1567 0.5927 0.4275 0.026 Uiso 1 1 calc R . . . .
C3 C 1.09806(16) 0.65406(12) 0.59214(19) 0.0212(3) Uani 1 1 d . . . . .
H3 H 1.1856 0.6611 0.6612 0.025 Uiso 1 1 calc R . . . .
C4 C 0.98366(16) 0.68403(12) 0.62869(19) 0.0217(3) Uani 1 1 d . . . . .
H4 H 0.9947 0.7101 0.7233 0.026 Uiso 1 1 calc R . . . .
C5 C 0.85295(16) 0.67526(12) 0.52483(19) 0.0203(3) Uani 1 1 d . . . . .
H5 H 0.7771 0.6957 0.5502 0.024 Uiso 1 1 calc R . . . .
C6 C 0.83497(15) 0.63592(11) 0.38273(17) 0.0149(3) Uani 1 1 d . . . . .
C7 C 0.69435(14) 0.62523(11) 0.26664(16) 0.0144(3) Uani 1 1 d . . . . .
H7 H 0.7059 0.5949 0.1770 0.017 Uiso 1 1 calc R . . . .
C8 C 0.59528(14) 0.56251(11) 0.31779(16) 0.0146(3) Uani 1 1 d . . . . .
H8A H 0.5805 0.5926 0.4048 0.017 Uiso 1 1 calc R . . . .
H8B H 0.6368 0.4994 0.3485 0.017 Uiso 1 1 calc R . . . .
C9 C 0.45666(14) 0.54850(10) 0.19526(16) 0.0128(3) Uani 1 1 d . . . . .
H9 H 0.4694 0.5081 0.1148 0.015 Uiso 1 1 calc R . . . .
C10 C 0.35709(15) 0.49780(11) 0.26139(17) 0.0155(3) Uani 1 1 d . . . . .
H10A H 0.3949 0.4353 0.3016 0.019 Uiso 1 1 calc R . . . .
H10B H 0.3478 0.5364 0.3441 0.019 Uiso 1 1 calc R . . . .
C11 C 0.21543(16) 0.48249(11) 0.14593(18) 0.0198(3) Uani 1 1 d . . . . .
H11A H 0.1539 0.4555 0.1951 0.024 Uiso 1 1 calc R . . . .
H11B H 0.2219 0.4368 0.0697 0.024 Uiso 1 1 calc R . . . .
C12 C 0.15854(16) 0.57914(12) 0.07198(19) 0.0216(3) Uani 1 1 d . . . . .
H12A H 0.0726 0.5680 -0.0079 0.026 Uiso 1 1 calc R . . . .
H12B H 0.1403 0.6216 0.1459 0.026 Uiso 1 1 calc R . . . .
C13 C 0.26000(15) 0.62780(11) 0.00753(17) 0.0173(3) Uani 1 1 d . . . . .
H13A H 0.2745 0.5872 -0.0705 0.021 Uiso 1 1 calc R . . . .
H13B H 0.2236 0.6897 -0.0370 0.021 Uiso 1 1 calc R . . . .
H1 H 0.6125(19) 0.7535(14) 0.293(2) 0.016(4) Uiso 1 1 d . . . . .

loop_
_atom_site_aniso_label
_atom_site_aniso_U_11
_atom_site_aniso_U_22
_atom_site_aniso_U_33
_atom_site_aniso_U_23
_atom_site_aniso_U_13
_atom_site_aniso_U_12
S1 0.01316(18) 0.01212(18) 0.01235(18) 0.00136(12) 0.00428(13) -0.00147(12)
O1 0.0213(5) 0.0194(6) 0.0150(5) 0.0004(4) 0.0086(4) -0.0019(4)
O2 0.0178(5) 0.0134(5) 0.0202(6) 0.0031(4) 0.0040(4) 0.0001(4)
N1 0.0125(6) 0.0138(6) 0.0137(6) -0.0006(5) 0.0038(5) 0.0003(4)
N2 0.0109(6) 0.0128(6) 0.0127(6) 0.0023(4) 0.0023(5) -0.0011(4)
C1 0.0173(7) 0.0221(8) 0.0178(7) 0.0013(6) 0.0072(6) 0.0019(6)
C2 0.0138(7) 0.0283(9) 0.0249(8) 0.0067(7) 0.0078(6) 0.0037(6)
C3 0.0138(7) 0.0228(8) 0.0232(8) 0.0052(6) 0.0005(6) -0.0012(6)
C4 0.0212(8) 0.0221(8) 0.0198(8) -0.0035(6) 0.0039(6) -0.0006(6)
C5 0.0151(7) 0.0228(8) 0.0235(8) -0.0036(6) 0.0070(6) 0.0025(6)
C6 0.0124(7) 0.0142(7) 0.0179(7) 0.0026(5) 0.0047(6) -0.0003(5)
C7 0.0127(7) 0.0152(7) 0.0156(7) -0.0005(5) 0.0052(6) 0.0011(5)
C8 0.0127(7) 0.0144(7) 0.0161(7) 0.0030(5) 0.0039(6) 0.0017(5)
C9 0.0136(6) 0.0115(6) 0.0135(7) 0.0007(5) 0.0046(5) 0.0005(5)
C10 0.0148(7) 0.0152(7) 0.0168(7) 0.0034(5) 0.0053(6) -0.0007(5)
C11 0.0161(7) 0.0202(8) 0.0219(8) 0.0037(6) 0.0043(6) -0.0053(6)
C12 0.0131(7) 0.0237(8) 0.0249(8) 0.0057(6) 0.0017(6) -0.0024(6)
C13 0.0138(7) 0.0188(7) 0.0155(7) 0.0026(5) -0.0005(6) -0.0027(5)

loop_
_atom_type_symbol
_atom_type_description
_atom_type_scat_dispersion_real
_atom_type_scat_dispersion_imag
_atom_type_scat_source
C C 0.0181 0.0091 'International Tables Vol C Tables 4.2.6.8 and 6.1.1.4'
H H 0.0000 0.0000 'International Tables Vol C Tables 4.2.6.8 and 6.1.1.4'
N N 0.0311 0.0180 'International Tables Vol C Tables 4.2.6.8 and 6.1.1.4'
O O 0.0492 0.0322 'International Tables Vol C Tables 4.2.6.8 and 6.1.1.4'
S S 0.3331 0.5567 'International Tables Vol C Tables 4.2.6.8 and 6.1.1.4'

loop_
_exptl_crystal_face_index_h
_exptl_crystal_face_index_k
_exptl_crystal_face_index_l
_exptl_crystal_face_perp_dist
5 4 1 0.0227
-5 -4 -1 0.0227
1 1 -6 0.0241
4 2 4 0.0408
5 -6 0 0.0305
-5 6 0 0.0305
0 4 5 0.0596
2 -5 -5 0.0274
-2 -8 0 0.0339

loop_
_geom_angle_atom_site_label_1
_geom_angle_atom_site_label_2
_geom_angle_atom_site_label_3
_geom_angle
_geom_angle_site_symmetry_1
_geom_angle_site_symmetry_3
_geom_angle_publ_flag
O1 S1 N1 106.80(7) . . ?
O1 S1 N2 110.95(6) . . ?
O2 S1 O1 117.50(7) . . ?
O2 S1 N1 109.13(6) . . ?
O2 S1 N2 107.80(6) . . ?
N1 S1 N2 103.80(6) . . ?
S1 N1 H1 108.6(13) . . ?
C7 N1 S1 112.52(10) . . ?
C7 N1 H1 114.1(13) . . ?
C9 N2 S1 115.52(9) . . ?
C13 N2 S1 111.35(9) . . ?
C13 N2 C9 111.60(11) . . ?
C2 C1 H1A 119.6 . . ?
C2 C1 C6 120.74(15) . . ?
C6 C1 H1A 119.6 . . ?
C1 C2 H2 119.9 . . ?
C3 C2 C1 120.20(14) . . ?
C3 C2 H2 119.9 . . ?
C2 C3 H3 120.3 . . ?
C2 C3 C4 119.48(15) . . ?
C4 C3 H3 120.3 . . ?
C3 C4 H4 119.8 . . ?
C5 C4 C3 120.45(15) . . ?
C5 C4 H4 119.8 . . ?
C4 C5 H5 119.8 . . ?
C4 C5 C6 120.32(14) . . ?
C6 C5 H5 119.8 . . ?
C1 C6 C5 118.80(14) . . ?
C1 C6 C7 119.34(14) . . ?
C5 C6 C7 121.86(13) . . ?
N1 C7 C6 110.13(12) . . ?
N1 C7 H7 107.9 . . ?
N1 C7 C8 108.72(11) . . ?
C6 C7 H7 107.9 . . ?
C6 C7 C8 114.19(12) . . ?
C8 C7 H7 107.9 . . ?
C7 C8 H8A 109.0 . . ?
C7 C8 H8B 109.0 . . ?
C7 C8 C9 113.01(12) . . ?
H8A C8 H8B 107.8 . . ?
C9 C8 H8A 109.0 . . ?
C9 C8 H8B 109.0 . . ?
N2 C9 C8 112.43(11) . . ?
N2 C9 H9 109.1 . . ?
N2 C9 C10 107.28(11) . . ?
C8 C9 H9 109.1 . . ?
C10 C9 C8 109.75(12) . . ?
C10 C9 H9 109.1 . . ?
C9 C10 H10A 109.0 . . ?
C9 C10 H10B 109.0 . . ?
H10A C10 H10B 107.8 . . ?
C11 C10 C9 112.80(12) . . ?
C11 C10 H10A 109.0 . . ?
C11 C10 H10B 109.0 . . ?
C10 C11 H11A 109.7 . . ?
C10 C11 H11B 109.7 . . ?
C10 C11 C12 109.96(12) . . ?
H11A C11 H11B 108.2 . . ?
C12 C11 H11A 109.7 . . ?
C12 C11 H11B 109.7 . . ?
C11 C12 H12A 109.5 . . ?
C11 C12 H12B 109.5 . . ?
H12A C12 H12B 108.1 . . ?
C13 C12 C11 110.64(13) . . ?
C13 C12 H12A 109.5 . . ?
C13 C12 H12B 109.5 . . ?
N2 C13 C12 109.36(12) . . ?
N2 C13 H13A 109.8 . . ?
N2 C13 H13B 109.8 . . ?
C12 C13 H13A 109.8 . . ?
C12 C13 H13B 109.8 . . ?
H13A C13 H13B 108.3 . . ?

loop_
_geom_bond_atom_site_label_1
_geom_bond_atom_site_label_2
_geom_bond_distance
_geom_bond_site_symmetry_2
_geom_bond_publ_flag
S1 O1 1.4488(11) . ?
S1 O2 1.4289(11) . ?
S1 N1 1.6262(13) . ?
S1 N2 1.6457(12) . ?
N1 C7 1.4965(18) . ?
N1 H1 0.86(2) . ?
N2 C9 1.5010(17) . ?
N2 C13 1.4844(18) . ?
C1 H1A 0.9300 . ?
C1 C2 1.390(2) . ?
C1 C6 1.393(2) . ?
C2 H2 0.9300 . ?
C2 C3 1.384(2) . ?
C3 H3 0.9300 . ?
C3 C4 1.391(2) . ?
C4 H4 0.9300 . ?
C4 C5 1.389(2) . ?
C5 H5 0.9300 . ?
C5 C6 1.395(2) . ?
C6 C7 1.513(2) . ?
C7 H7 0.9800 . ?
C7 C8 1.5265(19) . ?
C8 H8A 0.9700 . ?
C8 H8B 0.9700 . ?
C8 C9 1.5293(19) . ?
C9 H9 0.9800 . ?
C9 C10 1.5269(19) . ?
C10 H10A 0.9700 . ?
C10 H10B 0.9700 . ?
C10 C11 1.526(2) . ?
C11 H11A 0.9700 . ?
C11 H11B 0.9700 . ?
C11 C12 1.527(2) . ?
C12 H12A 0.9700 . ?
C12 H12B 0.9700 . ?
C12 C13 1.520(2) . ?
C13 H13A 0.9700 . ?
C13 H13B 0.9700 . ?

loop_
_exptl_oxdiff_crystal_face_indexfrac_h
_exptl_oxdiff_crystal_face_indexfrac_k
_exptl_oxdiff_crystal_face_indexfrac_l
_exptl_oxdiff_crystal_face_x
_exptl_oxdiff_crystal_face_y
_exptl_oxdiff_crystal_face_z
5.0000 4.0000 1.0000 0.0908 0.5252 0.8114
-5.0000 -4.0000 -1.0000 -0.0908 -0.5252 -0.8114
1.0000 1.0000 -6.0000 -0.6243 0.5249 -0.5913
4.0000 2.0000 4.0000 0.4993 0.2026 0.9604
5.0000 -6.0000 -0.0000 0.8563 0.5858 -0.0202
-5.0000 6.0000 0.0000 -0.8563 -0.5858 0.0202
-0.0000 4.0000 5.0000 0.1576 -0.3357 0.9022
2.0000 -5.0000 -5.0000 0.0636 0.5710 -0.8112
-2.0000 -8.0000 -0.0000 0.5584 -0.2417 -0.7280
